data_1540476
loop_
_publ_author_name
'Shen, De-Yang'
'Nguyen, Thi Ngan'
'Wu, Shwu-Jen'
'Shiao, Young-Ji'
'Hung, Hsin-Yi'
'Kuo, Ping-Chung'
'Kuo, Daih-Huang'
'Thang, Tran Dinh'
'Wu, Tian-Shung'

_publ_section_title
;
 \g- and \d-Lactams from the Leaves of Clausena lansium.
;
_journal_issue 11
_journal_name_full 'Journal of natural products'
_journal_page_first 2521
_journal_page_last 2530
_journal_paper_doi 10.1021/acs.jnatprod.5b00148
_journal_volume 78
_journal_year 2015
_chemical_absolute_configuration unk
_chemical_formula_moiety 'C19 H21 N O3'
_chemical_formula_sum 'C19 H21 N O3'
_chemical_formula_weight 311.37
_space_group_IT_number 4
_space_group_name_Hall 'P 2yb'
_symmetry_cell_setting monoclinic
_symmetry_Int_Tables_number 4
_symmetry_space_group_name_Hall 'P 2yb'
_symmetry_space_group_name_H-M 'P 1 21 1'
_atom_sites_solution_hydrogens geom
_atom_sites_solution_primary direct
_atom_sites_solution_secondary difmap
_audit_creation_method SHELXL-97
_cell_angle_alpha 90.00
_cell_angle_beta 96.032(8)
_cell_angle_gamma 90.00
_cell_formula_units_Z 2
_cell_length_a 8.7190(8)
_cell_length_b 5.6224(6)
_cell_length_c 17.2361(12)
_cell_measurement_reflns_used 2349
_cell_measurement_temperature 297(2)
_cell_measurement_theta_max 72.3049
_cell_measurement_theta_min 2.5757
_cell_volume 840.26(13)
_computing_cell_refinement
; 
CrysAlis RED, Oxford Diffraction Ltd., 
Version 1.171.32.29 (release 10-06-2008 CrysAlis171 .NET) 
(compiled Jun 10 2008,16:49:55) 
;
_computing_data_collection
; 
CrysAlis CCD, Oxford Diffraction Ltd., 
Version 1.171.32.29 (release 10-06-2008 CrysAlis171 .NET) 
(compiled Jun 10 2008,16:49:55) 
;
_computing_data_reduction
; 
CrysAlis RED, Oxford Diffraction Ltd., 
Version 1.171.32.29 (release 10-06-2008 CrysAlis171 .NET) 
(compiled Jun 10 2008,16:49:55) 
;
_computing_molecular_graphics 'Bruker SHELXTL'
_computing_publication_material 'Bruker SHELXTL'
_computing_structure_refinement 'SHELXL-97 (Sheldrick, 2008)'
_computing_structure_solution 'SHELXS-97 (Sheldrick, 2008)'
_diffrn_ambient_temperature 297(2)
_diffrn_measured_fraction_theta_full 0.984
_diffrn_measured_fraction_theta_max 0.984
_diffrn_measurement_device_type 'CCD detector'
_diffrn_measurement_method '\w scans'
_diffrn_radiation_monochromator graphite
_diffrn_radiation_probe x-ray
_diffrn_radiation_type CuK\a
_diffrn_radiation_wavelength 1.54178
_diffrn_reflns_av_R_equivalents 0.0303
_diffrn_reflns_av_sigmaI/netI 0.0380
_diffrn_reflns_limit_h_max 9
_diffrn_reflns_limit_h_min -10
_diffrn_reflns_limit_k_max 6
_diffrn_reflns_limit_k_min -5
_diffrn_reflns_limit_l_max 21
_diffrn_reflns_limit_l_min -21
_diffrn_reflns_number 6781
_diffrn_reflns_theta_full 72.45
_diffrn_reflns_theta_max 72.45
_diffrn_reflns_theta_min 2.58
_diffrn_source 'fine-focus sealed tube'
_exptl_absorpt_coefficient_mu 0.668
_exptl_absorpt_correction_T_max 1.00000
_exptl_absorpt_correction_T_min 0.47811
_exptl_absorpt_correction_type multi-scan
_exptl_absorpt_process_details
; 
CrysAlisPro, Agilent Technologies, 
Version 1.171.35.21 (release 20-01-2012 CrysAlis171 .NET) 
(compiled Jan 23 2012,18:06:46) 
Empirical absorption correction using spherical harmonics, 
 implemented in SCALE3 ABSPACK scaling algorithm. 
;
_exptl_crystal_colour colorless
_exptl_crystal_density_diffrn 1.231
_exptl_crystal_density_method 'not measured'
_exptl_crystal_description parallelepiped
_exptl_crystal_F_000 332
_exptl_crystal_size_max 0.60
_exptl_crystal_size_mid 0.14
_exptl_crystal_size_min 0.07
_refine_diff_density_max 0.144
_refine_diff_density_min -0.190
_refine_diff_density_rms 0.046
_refine_ls_abs_structure_details 'Flack H D (1983), Acta Cryst. A39, 876-881'
_refine_ls_abs_structure_Flack -0.1(3)
_refine_ls_extinction_method none
_refine_ls_goodness_of_fit_ref 1.020
_refine_ls_hydrogen_treatment mixed
_refine_ls_matrix_type full
_refine_ls_number_parameters 212
_refine_ls_number_reflns 2918
_refine_ls_number_restraints 1
_refine_ls_restrained_S_all 1.020
_refine_ls_R_factor_all 0.0534
_refine_ls_R_factor_gt 0.0471
_refine_ls_shift/su_max 0.001
_refine_ls_shift/su_mean 0.000
_refine_ls_structure_factor_coef Fsqd
_refine_ls_weighting_details 'calc w=1/[\s^2^(Fo^2^)+(0.0799P)^2^+0.0645P] where P=(Fo^2^+2Fc^2^)/3'
_refine_ls_weighting_scheme calc
_refine_ls_wR_factor_gt 0.1243
_refine_ls_wR_factor_ref 0.1322
_reflns_number_gt 2588
_reflns_number_total 2918
_reflns_threshold_expression >2sigma(I)
_cod_data_source_file 2.cif
_cod_data_source_block 6225244
_cod_depositor_comments 'Adding full bibliography for 1540475--1540484.cif.'
_cod_original_sg_symbol_H-M 'P 21'
_cod_database_code 1540476

loop_
_symmetry_equiv_pos_as_xyz
'x, y, z'
'-x, y+1/2, -z'

loop_
_atom_site_label
_atom_site_type_symbol
_atom_site_fract_x
_atom_site_fract_y
_atom_site_fract_z
_atom_site_U_iso_or_equiv
_atom_site_adp_type
_atom_site_occupancy
_atom_site_symmetry_multiplicity
_atom_site_calc_flag
_atom_site_refinement_flags
O1 O 0.1043(2) 0.6049(4) 1.00811(8) 0.0587(5) Uani 1 1 d .
O2 O 0.0064(3) 0.8821(4) 0.86791(9) 0.0625(5) Uani 1 1 d .
H2A H -0.025(3) 0.915(6) 0.9098(19) 0.061(8) Uiso 1 1 d .
O3 O 0.4700(2) 0.1554(5) 0.83604(11) 0.0679(6) Uani 1 1 d .
N N 0.2303(2) 0.3905(4) 0.92150(9) 0.0486(5) Uani 1 1 d .
C1 C 0.1263(3) 0.5451(5) 0.94120(12) 0.0449(5) Uani 1 1 d .
C2 C 0.0330(3) 0.6365(5) 0.86798(11) 0.0430(5) Uani 1 1 d .
H2B H -0.0660 0.5526 0.8608 0.052 Uiso 1 1 calc R
C3 C 0.1298(2) 0.5670(4) 0.80223(10) 0.0393(5) Uani 1 1 d .
H3A H 0.1969 0.7020 0.7933 0.047 Uiso 1 1 calc R
C4 C 0.2333(2) 0.3624(5) 0.83656(11) 0.0408(5) Uani 1 1 d .
H4A H 0.1870 0.2095 0.8199 0.049 Uiso 1 1 calc R
C5 C 0.3143(4) 0.2346(7) 0.97858(15) 0.0704(9) Uani 1 1 d .
H5A H 0.2970 0.2844 1.0302 0.106 Uiso 1 1 calc R
H5B H 0.4226 0.2425 0.9729 0.106 Uiso 1 1 calc R
H5C H 0.2788 0.0741 0.9702 0.106 Uiso 1 1 calc R
C6 C 0.0348(2) 0.5105(4) 0.72535(11) 0.0403(5) Uani 1 1 d .
C7 C -0.0534(3) 0.3065(5) 0.71645(13) 0.0509(6) Uani 1 1 d .
H7A H -0.0548 0.2012 0.7580 0.061 Uiso 1 1 calc R
C8 C -0.1397(3) 0.2574(7) 0.64613(17) 0.0651(7) Uani 1 1 d .
H8A H -0.1980 0.1187 0.6408 0.078 Uiso 1 1 calc R
C9 C -0.1402(4) 0.4112(7) 0.58433(15) 0.0699(8) Uani 1 1 d .
H9A H -0.1979 0.3768 0.5372 0.084 Uiso 1 1 calc R
C10 C -0.0547(4) 0.6167(7) 0.59266(14) 0.0697(8) Uani 1 1 d .
H10A H -0.0554 0.7227 0.5512 0.084 Uiso 1 1 calc R
C11 C 0.0332(3) 0.6668(6) 0.66311(13) 0.0550(6) Uani 1 1 d .
H11A H 0.0910 0.8059 0.6683 0.066 Uiso 1 1 calc R
C12 C 0.3984(2) 0.3762(5) 0.81313(12) 0.0487(6) Uani 1 1 d .
H12A H 0.4536 0.5051 0.8424 0.058 Uiso 1 1 calc R
C13 C 0.4032(2) 0.4198(5) 0.72681(12) 0.0460(5) Uani 1 1 d .
C14 C 0.3464(3) 0.2543(6) 0.67292(14) 0.0600(7) Uani 1 1 d .
H14A H 0.3055 0.1125 0.6895 0.072 Uiso 1 1 calc R
C15 C 0.3495(4) 0.2973(8) 0.59321(17) 0.0823(11) Uani 1 1 d .
H15A H 0.3090 0.1858 0.5568 0.099 Uiso 1 1 calc R
C16 C 0.4125(5) 0.5040(9) 0.56895(19) 0.0931(14) Uani 1 1 d .
H16A H 0.4156 0.5324 0.5160 0.112 Uiso 1 1 calc R
C17 C 0.4702(5) 0.6669(8) 0.6220(2) 0.0978(14) Uani 1 1 d .
H17A H 0.5126 0.8076 0.6056 0.117 Uiso 1 1 calc R
C18 C 0.4662(4) 0.6241(7) 0.70044(19) 0.0723(8) Uani 1 1 d .
H18A H 0.5072 0.7366 0.7364 0.087 Uiso 1 1 calc R
C19 C 0.6325(4) 0.1604(11) 0.8335(2) 0.1057(16) Uani 1 1 d .
H19A H 0.6753 0.0085 0.8493 0.159 Uiso 1 1 calc R
H19B H 0.6770 0.2813 0.8682 0.159 Uiso 1 1 calc R
H19C H 0.6547 0.1946 0.7813 0.159 Uiso 1 1 calc R

loop_
_atom_site_aniso_label
_atom_site_aniso_U_11
_atom_site_aniso_U_22
_atom_site_aniso_U_33
_atom_site_aniso_U_23
_atom_site_aniso_U_13
_atom_site_aniso_U_12
O1 0.0866(12) 0.0619(13) 0.0293(7) 0.0013(7) 0.0139(7) -0.0066(10)
O2 0.1001(14) 0.0554(12) 0.0358(8) 0.0041(8) 0.0244(8) 0.0200(11)
O3 0.0510(9) 0.0950(16) 0.0572(10) 0.0205(10) 0.0030(7) 0.0187(10)
N 0.0602(10) 0.0558(13) 0.0296(8) 0.0082(9) 0.0032(7) -0.0003(10)
C1 0.0575(12) 0.0453(14) 0.0329(10) 0.0048(9) 0.0096(8) -0.0091(10)
C2 0.0513(11) 0.0477(14) 0.0309(9) 0.0021(9) 0.0088(8) -0.0014(10)
C3 0.0478(10) 0.0417(13) 0.0285(8) 0.0021(8) 0.0054(7) -0.0060(9)
C4 0.0458(10) 0.0445(13) 0.0321(9) 0.0009(9) 0.0037(7) -0.0036(10)
C5 0.0859(19) 0.080(2) 0.0442(13) 0.0194(14) 0.0024(12) 0.0156(18)
C6 0.0470(10) 0.0423(13) 0.0316(9) 0.0010(9) 0.0042(7) 0.0045(9)
C7 0.0552(13) 0.0506(17) 0.0452(11) 0.0031(10) -0.0019(9) -0.0016(11)
C8 0.0657(15) 0.0636(18) 0.0616(14) -0.0038(14) -0.0136(12) -0.0038(14)
C9 0.0741(16) 0.086(2) 0.0449(12) -0.0058(14) -0.0173(11) 0.0025(17)
C10 0.0845(18) 0.085(2) 0.0371(11) 0.0140(14) -0.0064(11) 0.0047(19)
C11 0.0713(15) 0.0540(16) 0.0388(11) 0.0076(10) 0.0017(10) -0.0050(13)
C12 0.0423(10) 0.0641(17) 0.0390(10) -0.0051(11) 0.0013(8) -0.0059(11)
C13 0.0455(10) 0.0530(15) 0.0404(10) -0.0005(10) 0.0079(8) 0.0045(11)
C14 0.0663(15) 0.0632(18) 0.0496(13) -0.0117(13) 0.0020(11) 0.0049(14)
C15 0.092(2) 0.105(3) 0.0484(14) -0.0235(18) 0.0024(14) 0.027(2)
C16 0.128(3) 0.106(3) 0.0499(16) 0.0181(19) 0.0335(18) 0.048(3)
C17 0.141(3) 0.076(3) 0.087(2) 0.027(2) 0.066(2) 0.020(3)
C18 0.0906(19) 0.062(2) 0.0696(17) -0.0024(15) 0.0350(15) -0.0064(18)
C19 0.0490(15) 0.178(5) 0.087(2) 0.019(3) -0.0041(14) 0.028(2)

loop_
_atom_type_symbol
_atom_type_description
_atom_type_scat_dispersion_real
_atom_type_scat_dispersion_imag
_atom_type_scat_source
C C 0.0181 0.0091 'International Tables Vol C Tables 4.2.6.8 and 6.1.1.4'
H H 0.0000 0.0000 'International Tables Vol C Tables 4.2.6.8 and 6.1.1.4'
N N 0.0311 0.0180 'International Tables Vol C Tables 4.2.6.8 and 6.1.1.4'
O O 0.0492 0.0322 'International Tables Vol C Tables 4.2.6.8 and 6.1.1.4'

loop_
_geom_angle_atom_site_label_1
_geom_angle_atom_site_label_2
_geom_angle_atom_site_label_3
_geom_angle
C2 O2 H2A 107(3)
C12 O3 C19 112.5(3)
C1 N C5 122.04(19)
C1 N C4 114.09(18)
C5 N C4 123.1(2)
O1 C1 N 126.5(2)
O1 C1 C2 124.2(2)
N C1 C2 109.28(17)
O2 C2 C1 114.1(2)
O2 C2 C3 110.77(19)
C1 C2 C3 103.87(18)
O2 C2 H2B 109.3
C1 C2 H2B 109.3
C3 C2 H2B 109.3
C6 C3 C2 113.91(17)
C6 C3 C4 114.95(19)
C2 C3 C4 104.60(16)
C6 C3 H3A 107.7
C2 C3 H3A 107.7
C4 C3 H3A 107.7
N C4 C3 103.31(18)
N C4 C12 111.70(17)
C3 C4 C12 112.83(19)
N C4 H4A 109.6
C3 C4 H4A 109.6
C12 C4 H4A 109.6
N C5 H5A 109.5
N C5 H5B 109.5
H5A C5 H5B 109.5
N C5 H5C 109.5
H5A C5 H5C 109.5
H5B C5 H5C 109.5
C7 C6 C11 118.7(2)
C7 C6 C3 121.09(19)
C11 C6 C3 120.2(2)
C6 C7 C8 120.5(3)
C6 C7 H7A 119.7
C8 C7 H7A 119.7
C9 C8 C7 120.7(3)
C9 C8 H8A 119.7
C7 C8 H8A 119.7
C10 C9 C8 119.4(2)
C10 C9 H9A 120.3
C8 C9 H9A 120.3
C9 C10 C11 120.2(3)
C9 C10 H10A 119.9
C11 C10 H10A 119.9
C6 C11 C10 120.4(3)
C6 C11 H11A 119.8
C10 C11 H11A 119.8
O3 C12 C13 110.9(2)
O3 C12 C4 106.1(2)
C13 C12 C4 112.92(17)
O3 C12 H12A 108.9
C13 C12 H12A 108.9
C4 C12 H12A 108.9
C14 C13 C18 118.2(3)
C14 C13 C12 120.8(3)
C18 C13 C12 121.0(2)
C13 C14 C15 120.4(3)
C13 C14 H14A 119.8
C15 C14 H14A 119.8
C16 C15 C14 119.8(3)
C16 C15 H15A 120.1
C14 C15 H15A 120.1
C17 C16 C15 120.0(3)
C17 C16 H16A 120.0
C15 C16 H16A 120.0
C16 C17 C18 120.0(4)
C16 C17 H17A 120.0
C18 C17 H17A 120.0
C13 C18 C17 121.6(4)
C13 C18 H18A 119.2
C17 C18 H18A 119.2
O3 C19 H19A 109.5
O3 C19 H19B 109.5
H19A C19 H19B 109.5
O3 C19 H19C 109.5
H19A C19 H19C 109.5
H19B C19 H19C 109.5

loop_
_geom_bond_atom_site_label_1
_geom_bond_atom_site_label_2
_geom_bond_distance
O1 C1 1.235(3)
O2 C2 1.401(3)
O2 H2A 0.82(3)
O3 C12 1.426(4)
O3 C19 1.422(4)
N C1 1.326(3)
N C5 1.456(3)
N C4 1.476(2)
C1 C2 1.517(3)
C2 C3 1.533(3)
C2 H2B 0.9800
C3 C6 1.521(3)
C3 C4 1.541(3)
C3 H3A 0.9800
C4 C12 1.538(3)
C4 H4A 0.9800
C5 H5A 0.9600
C5 H5B 0.9600
C5 H5C 0.9600
C6 C7 1.381(4)
C6 C11 1.385(3)
C7 C8 1.386(3)
C7 H7A 0.9300
C8 C9 1.372(5)
C8 H8A 0.9300
C9 C10 1.374(5)
C9 H9A 0.9300
C10 C11 1.395(4)
C10 H10A 0.9300
C11 H11A 0.9300
C12 C13 1.513(3)
C12 H12A 0.9800
C13 C14 1.370(4)
C13 C18 1.371(4)
C14 C15 1.398(4)
C14 H14A 0.9300
C15 C16 1.369(6)
C15 H15A 0.9300
C16 C17 1.354(6)
C16 H16A 0.9300
C17 C18 1.376(5)
C17 H17A 0.9300
C18 H18A 0.9300
C19 H19A 0.9600
C19 H19B 0.9600
C19 H19C 0.9600
